data_7710452
loop_
_publ_author_name
'Riffel, Madeline N.'
'Siegel, Lukas'
'Oliver, Allen Grayson'
'Tsui, Emily Y.'

_publ_section_title
;
 Cluster Self-Assembly and Anion Binding by Metal Complexes of
 Non-Innocent Thiazolidinyl-Thiolate Ligands
;
_journal_name_full 'Dalton Transactions'
_journal_paper_doi 10.1039/D2DT01339H
_journal_year 2022
_chemical_formula_moiety 'C13 H18 Cl N3 S2 Zn, C4 H8 O'
_chemical_formula_sum 'C17 H26 Cl N3 O S2 Zn'
_chemical_formula_weight 453.35
_space_group_crystal_system triclinic
_space_group_IT_number 2
_space_group_name_Hall '-P 1'
_space_group_name_H-M_alt 'P -1'
_atom_sites_solution_hydrogens geom
_atom_sites_solution_primary dual
_audit_creation_date 2022-04-13
_audit_creation_method
;
Olex2 1.3
(compiled 2020.11.12 svn.r5f609507 for OlexSys, GUI svn.r6408)
;
_audit_update_record
;
2022-04-20 deposited with the CCDC.	2022-06-08 downloaded from the CCDC.
;
_cell_angle_alpha 113.635(2)
_cell_angle_beta 90.407(2)
_cell_angle_gamma 108.202(2)
_cell_formula_units_Z 2
_cell_length_a 9.3375(7)
_cell_length_b 10.4522(8)
_cell_length_c 12.1145(10)
_cell_measurement_reflns_used 9998
_cell_measurement_temperature 119.99
_cell_measurement_theta_max 28.27
_cell_measurement_theta_min 2.24
_cell_volume 1017.00(14)
_computing_cell_refinement 'SAINT V8.40A (Bruker, 2019)'
_computing_data_reduction 'SAINT V8.40A (Bruker, 2019)'
_computing_molecular_graphics 'Olex2 1.3 (Dolomanov et al., 2009)'
_computing_publication_material 'Olex2 1.3 (Dolomanov et al., 2009)'
_computing_structure_refinement 'SHELXL 2018/3 (Sheldrick, 2015)'
_computing_structure_solution 'SHELXT 2018/2 (Sheldrick, 2018)'
_diffrn_ambient_temperature 119.99
_diffrn_detector_area_resol_mean 7.41
_diffrn_measured_fraction_theta_full 1.000
_diffrn_measured_fraction_theta_max 0.999
_diffrn_measurement_device_type 'Bruker PHOTON-II'
_diffrn_measurement_method 'combination of \w and \f-scans '
_diffrn_radiation_monochromator 'Bruker TRIUMPH curved-graphite'
_diffrn_radiation_type MoK\a
_diffrn_radiation_wavelength 0.71073
_diffrn_reflns_av_R_equivalents 0.0415
_diffrn_reflns_av_unetI/netI 0.0331
_diffrn_reflns_Laue_measured_fraction_full 1.000
_diffrn_reflns_Laue_measured_fraction_max 0.999
_diffrn_reflns_limit_h_max 12
_diffrn_reflns_limit_h_min -12
_diffrn_reflns_limit_k_max 13
_diffrn_reflns_limit_k_min -13
_diffrn_reflns_limit_l_max 16
_diffrn_reflns_limit_l_min -16
_diffrn_reflns_number 23457
_diffrn_reflns_point_group_measured_fraction_full 1.000
_diffrn_reflns_point_group_measured_fraction_max 0.999
_diffrn_reflns_theta_full 25.242
_diffrn_reflns_theta_max 28.267
_diffrn_reflns_theta_min 1.857
_diffrn_source_current 35.0
_diffrn_source_power 1.75
_diffrn_source_voltage 50.0
_exptl_absorpt_coefficient_mu 1.555
_exptl_absorpt_correction_T_max 0.8989
_exptl_absorpt_correction_T_min 0.6919
_exptl_absorpt_correction_type numerical
_exptl_absorpt_process_details
;
SADABS-2016/2 (Bruker,2016) was used for absorption correction.
wR2(int) was 0.0592 before and 0.0521 after correction.
The Ratio of minimum to maximum transmission is 0.7697.
The \l/2 correction factor is Not present.
;
_exptl_crystal_colour colourless
_exptl_crystal_colour_primary colourless
_exptl_crystal_density_diffrn 1.480
_exptl_crystal_description rod
_exptl_crystal_F_000 472
_exptl_crystal_recrystallization_method 'Re-crystallisation from solvent: THF, hexanes'
_exptl_crystal_size_max 0.274
_exptl_crystal_size_mid 0.075
_exptl_crystal_size_min 0.055
_refine_diff_density_max 0.722
_refine_diff_density_min -0.435
_refine_diff_density_rms 0.079
_refine_ls_extinction_method none
_refine_ls_goodness_of_fit_ref 1.091
_refine_ls_hydrogen_treatment constr
_refine_ls_matrix_type full
_refine_ls_number_parameters 228
_refine_ls_number_reflns 5051
_refine_ls_number_restraints 0
_refine_ls_restrained_S_all 1.091
_refine_ls_R_factor_all 0.0460
_refine_ls_R_factor_gt 0.0377
_refine_ls_shift/su_max 0.001
_refine_ls_shift/su_mean 0.000
_refine_ls_structure_factor_coef Fsqd
_refine_ls_weighting_details 'w=1/[\s^2^(Fo^2^)+(0.0272P)^2^+1.2146P] where P=(Fo^2^+2Fc^2^)/3'
_refine_ls_weighting_scheme calc
_refine_ls_wR_factor_gt 0.0764
_refine_ls_wR_factor_ref 0.0790
_reflns_Friedel_coverage 0.000
_reflns_number_gt 4417
_reflns_number_total 5051
_reflns_threshold_expression 'I > 2\s(I)'
_cod_data_source_file d2dt01339h2.cif
_cod_data_source_block et_ii_1x2
_cod_database_code 7710452
_shelx_shelxl_version_number 2018/3
_shelx_space_group_comment
;
The symmetry employed for this shelxl refinement is uniquely defined
by the following loop, which should always be used as a source of
symmetry information in preference to the above space-group names.
They are only intended as comments.
;
_shelx_estimated_absorpt_t_max 0.919
_shelx_estimated_absorpt_t_min 0.675
_olex2_refinement_description
;
1. Fixed Uiso
 At 1.2 times of:
  All C(H) groups, All C(H,H) groups, All N(H) groups
 At 1.5 times of:
  All C(H,H,H) groups
2.a Ternary CH refined with riding coordinates:
 N1(H1)
2.b Secondary CH2 refined with riding coordinates:
 C1(H1A,H1B), C2(H2A,H2B), C10(H10A,H10B), C11(H11A,H11B), C14(H14A,H14B),
 C15(H15A,H15B), C16(H16A,H16B), C17(H17A,H17B)
2.c Aromatic/amide H refined with riding coordinates:
 C5(H5), C6(H6), C7(H7)
2.d Idealised Me refined as rotating group:
 C12(H12A,H12B,H12C), C13(H13A,H13B,H13C)
;
_olex2_submission_special_instructions 'No special instructions were received'

loop_
_space_group_symop_operation_xyz
'x, y, z'
'-x, -y, -z'

loop_
_atom_site_label
_atom_site_type_symbol
_atom_site_fract_x
_atom_site_fract_y
_atom_site_fract_z
_atom_site_U_iso_or_equiv
_atom_site_adp_type
_atom_site_occupancy
_atom_site_site_symmetry_order
_atom_site_calc_flag
_atom_site_refinement_flags_posn
_atom_site_refinement_flags_adp
_atom_site_refinement_flags_occupancy
_atom_site_disorder_assembly
_atom_site_disorder_group
Zn1 Zn 0.52130(3) 0.24099(3) 0.18407(2) 0.01274(7) Uani 1 1 d . . . . .
Cl1 Cl 0.29552(6) 0.10717(6) 0.21872(5) 0.01891(12) Uani 1 1 d . . . . .
S1 S 0.90092(8) 0.09465(8) 0.29334(6) 0.02774(15) Uani 1 1 d . . . . .
S2 S 0.50359(7) 0.27299(6) 0.00743(5) 0.01740(12) Uani 1 1 d . . . . .
N1 N 0.6611(2) 0.1023(2) 0.17471(17) 0.0151(4) Uani 1 1 d . . . . .
H1 H 0.598611 -0.004686 0.125206 0.018 Uiso 1 1 calc R U . . .
N2 N 0.6660(2) 0.3535(2) 0.35367(16) 0.0130(4) Uani 1 1 d . . . . .
N3 N 0.5139(2) 0.4683(2) 0.26700(17) 0.0156(4) Uani 1 1 d . . . . .
C1 C 0.7956(3) 0.1434(3) 0.1164(2) 0.0210(5) Uani 1 1 d . . . . .
H1A H 0.845819 0.252855 0.152737 0.025 Uiso 1 1 calc R U . . .
H1B H 0.764334 0.108247 0.027962 0.025 Uiso 1 1 calc R U . . .
C2 C 0.9047(3) 0.0705(3) 0.1371(2) 0.0278(6) Uani 1 1 d . . . . .
H2A H 1.008884 0.119667 0.125192 0.033 Uiso 1 1 calc R U . . .
H2B H 0.870018 -0.036350 0.080347 0.033 Uiso 1 1 calc R U . . .
C3 C 0.7136(3) 0.1232(3) 0.2984(2) 0.0168(5) Uani 1 1 d . . . . .
C4 C 0.7358(3) 0.2820(2) 0.3908(2) 0.0150(4) Uani 1 1 d . . . . .
C5 C 0.8161(3) 0.3463(3) 0.5082(2) 0.0207(5) Uani 1 1 d . . . . .
H5 H 0.864473 0.293550 0.534359 0.025 Uiso 1 1 calc R U . . .
C6 C 0.8239(3) 0.4885(3) 0.5857(2) 0.0217(5) Uani 1 1 d . . . . .
H6 H 0.877740 0.534450 0.666229 0.026 Uiso 1 1 calc R U . . .
C7 C 0.7528(3) 0.5645(3) 0.5457(2) 0.0179(5) Uani 1 1 d . . . . .
H7 H 0.758539 0.662845 0.597670 0.021 Uiso 1 1 calc R U . . .
C8 C 0.6737(3) 0.4932(2) 0.4286(2) 0.0141(4) Uani 1 1 d . . . . .
C9 C 0.5933(3) 0.5594(2) 0.3706(2) 0.0158(4) Uani 1 1 d . . . . .
C10 C 0.4414(3) 0.5112(3) 0.1873(2) 0.0196(5) Uani 1 1 d . . . . .
H10A H 0.517861 0.591190 0.173176 0.023 Uiso 1 1 calc R U . . .
H10B H 0.361011 0.549100 0.225629 0.023 Uiso 1 1 calc R U . . .
C11 C 0.3715(3) 0.3748(3) 0.0660(2) 0.0207(5) Uani 1 1 d . . . . .
H11A H 0.342838 0.407031 0.005179 0.025 Uiso 1 1 calc R U . . .
H11B H 0.277427 0.307333 0.077292 0.025 Uiso 1 1 calc R U . . .
C12 C 0.5979(3) 0.0128(3) 0.3346(2) 0.0245(5) Uani 1 1 d . . . . .
H12A H 0.584529 -0.088862 0.275899 0.037 Uiso 1 1 calc R U . . .
H12B H 0.499984 0.028968 0.335004 0.037 Uiso 1 1 calc R U . . .
H12C H 0.634829 0.027377 0.416169 0.037 Uiso 1 1 calc R U . . .
C13 C 0.6161(3) 0.7219(3) 0.4336(2) 0.0235(5) Uani 1 1 d . . . . .
H13A H 0.711860 0.779273 0.417322 0.035 Uiso 1 1 calc R U . . .
H13B H 0.620299 0.751913 0.521606 0.035 Uiso 1 1 calc R U . . .
H13C H 0.530954 0.740868 0.403077 0.035 Uiso 1 1 calc R U . . .
O3 O 0.9370(3) 0.4354(3) 0.8083(2) 0.0435(6) Uani 1 1 d . . . . .
C14 C 0.8595(3) 0.3222(4) 0.8482(3) 0.0374(7) Uani 1 1 d . . . . .
H14A H 0.779732 0.238581 0.782370 0.045 Uiso 1 1 calc R U . . .
H14B H 0.811109 0.363646 0.920374 0.045 Uiso 1 1 calc R U . . .
C15 C 0.9809(3) 0.2710(3) 0.8796(3) 0.0310(6) Uani 1 1 d . . . . .
H15A H 0.938090 0.167459 0.870907 0.037 Uiso 1 1 calc R U . . .
H15B H 1.035963 0.336878 0.963430 0.037 Uiso 1 1 calc R U . . .
C16 C 1.0834(3) 0.2828(3) 0.7846(3) 0.0348(7) Uani 1 1 d . . . . .
H16A H 1.187563 0.289979 0.810234 0.042 Uiso 1 1 calc R U . . .
H16B H 1.040955 0.196788 0.704484 0.042 Uiso 1 1 calc R U . . .
C17 C 1.0829(3) 0.4230(4) 0.7805(3) 0.0349(7) Uani 1 1 d . . . . .
H17A H 1.166149 0.509293 0.841202 0.042 Uiso 1 1 calc R U . . .
H17B H 1.097300 0.419375 0.698587 0.042 Uiso 1 1 calc R U . . .

loop_
_atom_site_aniso_label
_atom_site_aniso_U_11
_atom_site_aniso_U_22
_atom_site_aniso_U_33
_atom_site_aniso_U_23
_atom_site_aniso_U_13
_atom_site_aniso_U_12
Zn1 0.01355(13) 0.01167(13) 0.01223(12) 0.00375(9) 0.00172(9) 0.00513(10)
Cl1 0.0152(3) 0.0164(3) 0.0210(3) 0.0051(2) 0.0046(2) 0.0037(2)
S1 0.0275(3) 0.0289(3) 0.0271(3) 0.0042(3) -0.0021(3) 0.0203(3)
S2 0.0207(3) 0.0169(3) 0.0144(2) 0.0062(2) 0.0033(2) 0.0067(2)
N1 0.0149(9) 0.0119(9) 0.0156(9) 0.0029(7) 0.0010(7) 0.0049(8)
N2 0.0141(9) 0.0108(9) 0.0137(8) 0.0047(7) 0.0026(7) 0.0046(7)
N3 0.0181(10) 0.0167(9) 0.0157(9) 0.0080(8) 0.0045(7) 0.0093(8)
C1 0.0192(12) 0.0219(12) 0.0207(11) 0.0066(10) 0.0065(9) 0.0084(10)
C2 0.0228(13) 0.0310(14) 0.0242(12) 0.0020(11) 0.0041(10) 0.0153(12)
C3 0.0174(11) 0.0164(11) 0.0189(11) 0.0061(9) 0.0013(9) 0.0104(9)
C4 0.0163(11) 0.0130(10) 0.0163(10) 0.0064(9) 0.0036(8) 0.0056(9)
C5 0.0222(12) 0.0234(12) 0.0193(11) 0.0095(10) -0.0002(9) 0.0111(10)
C6 0.0227(12) 0.0236(12) 0.0136(10) 0.0036(9) -0.0010(9) 0.0071(10)
C7 0.0190(12) 0.0152(11) 0.0165(10) 0.0036(9) 0.0037(9) 0.0062(9)
C8 0.0161(11) 0.0108(10) 0.0153(10) 0.0057(8) 0.0055(8) 0.0043(9)
C9 0.0187(11) 0.0150(11) 0.0169(10) 0.0076(9) 0.0074(9) 0.0089(9)
C10 0.0240(12) 0.0187(12) 0.0203(11) 0.0094(9) 0.0038(9) 0.0115(10)
C11 0.0204(12) 0.0234(12) 0.0209(11) 0.0098(10) 0.0019(9) 0.0104(10)
C12 0.0337(15) 0.0145(11) 0.0251(12) 0.0094(10) 0.0043(11) 0.0068(11)
C13 0.0359(15) 0.0153(12) 0.0199(11) 0.0056(9) 0.0040(10) 0.0119(11)
O3 0.0453(13) 0.0637(16) 0.0537(14) 0.0435(13) 0.0236(11) 0.0352(12)
C14 0.0248(14) 0.053(2) 0.0412(17) 0.0270(15) 0.0098(13) 0.0134(14)
C15 0.0292(15) 0.0302(15) 0.0403(16) 0.0234(13) 0.0083(12) 0.0078(12)
C16 0.0297(15) 0.0369(16) 0.0413(16) 0.0168(14) 0.0087(13) 0.0158(13)
C17 0.0315(15) 0.0432(18) 0.0345(15) 0.0226(14) 0.0081(12) 0.0105(14)

loop_
_atom_type_symbol
_atom_type_description
_atom_type_scat_dispersion_real
_atom_type_scat_dispersion_imag
_atom_type_scat_source
C C 0.0033 0.0016 'International Tables Vol C Tables 4.2.6.8 and 6.1.1.4'
H H 0.0000 0.0000 'International Tables Vol C Tables 4.2.6.8 and 6.1.1.4'
Cl Cl 0.1484 0.1585 'International Tables Vol C Tables 4.2.6.8 and 6.1.1.4'
N N 0.0061 0.0033 'International Tables Vol C Tables 4.2.6.8 and 6.1.1.4'
O O 0.0106 0.0060 'International Tables Vol C Tables 4.2.6.8 and 6.1.1.4'
S S 0.1246 0.1234 'International Tables Vol C Tables 4.2.6.8 and 6.1.1.4'
Zn Zn 0.2839 1.4301 'International Tables Vol C Tables 4.2.6.8 and 6.1.1.4'

loop_
_exptl_crystal_face_index_h
_exptl_crystal_face_index_k
_exptl_crystal_face_index_l
_exptl_crystal_face_perp_dist
1.00 0.00 0.00 0.0170
0.00 0.00 -1.00 0.1260
0.00 0.00 1.00 0.0830
1.00 -1.00 1.00 0.0370
-1.00 1.00 -1.00 0.0210
0.00 -1.00 -1.00 0.1210
0.00 1.00 1.00 0.0860
1.00 1.00 -1.00 0.0250
-1.00 -1.00 1.00 0.0260
-1.00 1.00 1.00 0.0740

loop_
_geom_angle_atom_site_label_1
_geom_angle_atom_site_label_2
_geom_angle_atom_site_label_3
_geom_angle
_geom_angle_site_symmetry_1
_geom_angle_site_symmetry_3
_geom_angle_publ_flag
Cl1 Zn1 S2 114.17(2) . . ?
N1 Zn1 Cl1 101.22(5) . . ?
N1 Zn1 S2 111.65(5) . . ?
N2 Zn1 Cl1 105.44(5) . . ?
N2 Zn1 S2 136.79(5) . . ?
N2 Zn1 N1 75.23(7) . . ?
N2 Zn1 N3 73.15(7) . . ?
N3 Zn1 Cl1 101.96(5) . . ?
N3 Zn1 S2 82.20(5) . . ?
N3 Zn1 N1 144.69(7) . . ?
C2 S1 C3 93.13(11) . . ?
C11 S2 Zn1 90.34(8) . . ?
Zn1 N1 H1 109.1 . . ?
C1 N1 Zn1 109.82(14) . . ?
C1 N1 H1 109.1 . . ?
C1 N1 C3 108.92(18) . . ?
C3 N1 Zn1 110.66(13) . . ?
C3 N1 H1 109.1 . . ?
C4 N2 Zn1 119.83(15) . . ?
C4 N2 C8 120.58(19) . . ?
C8 N2 Zn1 119.24(15) . . ?
C9 N3 Zn1 119.03(15) . . ?
C9 N3 C10 123.9(2) . . ?
C10 N3 Zn1 115.85(14) . . ?
N1 C1 H1A 110.2 . . ?
N1 C1 H1B 110.2 . . ?
N1 C1 C2 107.6(2) . . ?
H1A C1 H1B 108.5 . . ?
C2 C1 H1A 110.2 . . ?
C2 C1 H1B 110.2 . . ?
S1 C2 H2A 110.8 . . ?
S1 C2 H2B 110.8 . . ?
C1 C2 S1 104.67(17) . . ?
C1 C2 H2A 110.8 . . ?
C1 C2 H2B 110.8 . . ?
H2A C2 H2B 108.9 . . ?
N1 C3 S1 106.72(15) . . ?
N1 C3 C4 109.93(18) . . ?
N1 C3 C12 110.51(19) . . ?
C4 C3 S1 109.00(16) . . ?
C12 C3 S1 111.16(16) . . ?
C12 C3 C4 109.47(19) . . ?
N2 C4 C3 115.11(19) . . ?
N2 C4 C5 121.3(2) . . ?
C5 C4 C3 123.5(2) . . ?
C4 C5 H5 120.7 . . ?
C6 C5 C4 118.5(2) . . ?
C6 C5 H5 120.7 . . ?
C5 C6 H6 120.0 . . ?
C5 C6 C7 120.0(2) . . ?
C7 C6 H6 120.0 . . ?
C6 C7 H7 120.8 . . ?
C8 C7 C6 118.3(2) . . ?
C8 C7 H7 120.8 . . ?
N2 C8 C7 121.2(2) . . ?
N2 C8 C9 113.53(19) . . ?
C7 C8 C9 125.3(2) . . ?
N3 C9 C8 114.4(2) . . ?
N3 C9 C13 126.2(2) . . ?
C8 C9 C13 119.4(2) . . ?
N3 C10 H10A 110.0 . . ?
N3 C10 H10B 110.0 . . ?
N3 C10 C11 108.63(19) . . ?
H10A C10 H10B 108.3 . . ?
C11 C10 H10A 110.0 . . ?
C11 C10 H10B 110.0 . . ?
S2 C11 H11A 109.2 . . ?
S2 C11 H11B 109.2 . . ?
C10 C11 S2 112.20(17) . . ?
C10 C11 H11A 109.2 . . ?
C10 C11 H11B 109.2 . . ?
H11A C11 H11B 107.9 . . ?
C3 C12 H12A 109.5 . . ?
C3 C12 H12B 109.5 . . ?
C3 C12 H12C 109.5 . . ?
H12A C12 H12B 109.5 . . ?
H12A C12 H12C 109.5 . . ?
H12B C12 H12C 109.5 . . ?
C9 C13 H13A 109.5 . . ?
C9 C13 H13B 109.5 . . ?
C9 C13 H13C 109.5 . . ?
H13A C13 H13B 109.5 . . ?
H13A C13 H13C 109.5 . . ?
H13B C13 H13C 109.5 . . ?
C17 O3 C14 108.6(2) . . ?
O3 C14 H14A 110.7 . . ?
O3 C14 H14B 110.7 . . ?
O3 C14 C15 105.4(2) . . ?
H14A C14 H14B 108.8 . . ?
C15 C14 H14A 110.7 . . ?
C15 C14 H14B 110.7 . . ?
C14 C15 H15A 111.6 . . ?
C14 C15 H15B 111.6 . . ?
C14 C15 C16 101.1(2) . . ?
H15A C15 H15B 109.4 . . ?
C16 C15 H15A 111.6 . . ?
C16 C15 H15B 111.6 . . ?
C15 C16 H16A 111.3 . . ?
C15 C16 H16B 111.3 . . ?
H16A C16 H16B 109.2 . . ?
C17 C16 C15 102.1(2) . . ?
C17 C16 H16A 111.3 . . ?
C17 C16 H16B 111.3 . . ?
O3 C17 C16 106.5(2) . . ?
O3 C17 H17A 110.4 . . ?
O3 C17 H17B 110.4 . . ?
C16 C17 H17A 110.4 . . ?
C16 C17 H17B 110.4 . . ?
H17A C17 H17B 108.6 . . ?

loop_
_geom_bond_atom_site_label_1
_geom_bond_atom_site_label_2
_geom_bond_distance
_geom_bond_site_symmetry_2
_geom_bond_publ_flag
Zn1 Cl1 2.2844(6) . ?
Zn1 S2 2.3069(6) . ?
Zn1 N1 2.2075(19) . ?
Zn1 N2 2.1119(18) . ?
Zn1 N3 2.2019(19) . ?
S1 C2 1.809(3) . ?
S1 C3 1.861(2) . ?
S2 C11 1.840(2) . ?
N1 H1 1.0000 . ?
N1 C1 1.476(3) . ?
N1 C3 1.480(3) . ?
N2 C4 1.325(3) . ?
N2 C8 1.354(3) . ?
N3 C9 1.272(3) . ?
N3 C10 1.456(3) . ?
C1 H1A 0.9900 . ?
C1 H1B 0.9900 . ?
C1 C2 1.522(4) . ?
C2 H2A 0.9900 . ?
C2 H2B 0.9900 . ?
C3 C4 1.531(3) . ?
C3 C12 1.525(3) . ?
C4 C5 1.393(3) . ?
C5 H5 0.9500 . ?
C5 C6 1.381(3) . ?
C6 H6 0.9500 . ?
C6 C7 1.393(3) . ?
C7 H7 0.9500 . ?
C7 C8 1.380(3) . ?
C8 C9 1.498(3) . ?
C9 C13 1.498(3) . ?
C10 H10A 0.9900 . ?
C10 H10B 0.9900 . ?
C10 C11 1.531(3) . ?
C11 H11A 0.9900 . ?
C11 H11B 0.9900 . ?
C12 H12A 0.9800 . ?
C12 H12B 0.9800 . ?
C12 H12C 0.9800 . ?
C13 H13A 0.9800 . ?
C13 H13B 0.9800 . ?
C13 H13C 0.9800 . ?
O3 C14 1.444(4) . ?
O3 C17 1.438(4) . ?
C14 H14A 0.9900 . ?
C14 H14B 0.9900 . ?
C14 C15 1.501(4) . ?
C15 H15A 0.9900 . ?
C15 H15B 0.9900 . ?
C15 C16 1.520(4) . ?
C16 H16A 0.9900 . ?
C16 H16B 0.9900 . ?
C16 C17 1.487(4) . ?
C17 H17A 0.9900 . ?
C17 H17B 0.9900 . ?

loop_
_geom_torsion_atom_site_label_1
_geom_torsion_atom_site_label_2
_geom_torsion_atom_site_label_3
_geom_torsion_atom_site_label_4
_geom_torsion
_geom_torsion_site_symmetry_1
_geom_torsion_site_symmetry_2
_geom_torsion_site_symmetry_3
_geom_torsion_site_symmetry_4
_geom_torsion_publ_flag
Zn1 S2 C11 C10 57.85(17) . . . . ?
Zn1 N1 C1 C2 167.76(15) . . . . ?
Zn1 N1 C3 S1 -149.50(10) . . . . ?
Zn1 N1 C3 C4 -31.4(2) . . . . ?
Zn1 N1 C3 C12 89.52(18) . . . . ?
Zn1 N2 C4 C3 5.1(3) . . . . ?
Zn1 N2 C4 C5 -171.69(18) . . . . ?
Zn1 N2 C8 C7 172.50(17) . . . . ?
Zn1 N2 C8 C9 -9.0(2) . . . . ?
Zn1 N3 C9 C8 -5.1(3) . . . . ?
Zn1 N3 C9 C13 172.54(19) . . . . ?
Zn1 N3 C10 C11 6.4(2) . . . . ?
S1 C3 C4 N2 135.04(18) . . . . ?
S1 C3 C4 C5 -48.2(3) . . . . ?
N1 C1 C2 S1 -41.5(2) . . . . ?
N1 C3 C4 N2 18.4(3) . . . . ?
N1 C3 C4 C5 -164.9(2) . . . . ?
N2 C4 C5 C6 -1.0(4) . . . . ?
N2 C8 C9 N3 9.0(3) . . . . ?
N2 C8 C9 C13 -168.8(2) . . . . ?
N3 C10 C11 S2 -46.2(2) . . . . ?
C1 N1 C3 S1 -28.7(2) . . . . ?
C1 N1 C3 C4 89.4(2) . . . . ?
C1 N1 C3 C12 -149.67(19) . . . . ?
C2 S1 C3 N1 3.59(17) . . . . ?
C2 S1 C3 C4 -115.09(17) . . . . ?
C2 S1 C3 C12 124.16(18) . . . . ?
C3 S1 C2 C1 21.09(19) . . . . ?
C3 N1 C1 C2 46.4(2) . . . . ?
C3 C4 C5 C6 -177.5(2) . . . . ?
C4 N2 C8 C7 -0.6(3) . . . . ?
C4 N2 C8 C9 177.85(19) . . . . ?
C4 C5 C6 C7 -0.2(4) . . . . ?
C5 C6 C7 C8 0.9(4) . . . . ?
C6 C7 C8 N2 -0.6(3) . . . . ?
C6 C7 C8 C9 -178.8(2) . . . . ?
C7 C8 C9 N3 -172.6(2) . . . . ?
C7 C8 C9 C13 9.6(3) . . . . ?
C8 N2 C4 C3 178.18(19) . . . . ?
C8 N2 C4 C5 1.4(3) . . . . ?
C9 N3 C10 C11 173.8(2) . . . . ?
C10 N3 C9 C8 -172.1(2) . . . . ?
C10 N3 C9 C13 5.5(4) . . . . ?
C12 C3 C4 N2 -103.2(2) . . . . ?
C12 C3 C4 C5 73.5(3) . . . . ?
O3 C14 C15 C16 -34.9(3) . . . . ?
C14 O3 C17 C16 9.2(3) . . . . ?
C14 C15 C16 C17 39.6(3) . . . . ?
C15 C16 C17 O3 -30.7(3) . . . . ?
C17 O3 C14 C15 16.7(3) . . . . ?
